data_7229490
loop_
_publ_author_name
'Lim, Felicia Phei Lin'
'Low, Szy Teng'
'Ho, Elvina Lee King'
'Halcovitch, Nathan R.'
'Tiekink, Edward R. T.'
'Dolzhenko, Anton V.'

_publ_section_title
;
 A multicomponent reaction of 2-aminoimidazoles: microwave-assisted
 synthesis of novel 5-aza-7-deaza-adenines
;
_journal_issue 81
_journal_name_full 'RSC Advances'
_journal_page_first 51062
_journal_paper_doi 10.1039/C7RA11305F
_journal_volume 7
_journal_year 2017
_chemical_formula_moiety 'C12 H11 N5 O'
_chemical_formula_sum 'C12 H11 N5 O'
_chemical_formula_weight 241.26
_space_group_crystal_system monoclinic
_space_group_IT_number 14
_space_group_name_Hall '-P 2ybc'
_space_group_name_H-M_alt 'P 1 21/c 1'
_symmetry_space_group_name_Hall '-P 2ybc'
_symmetry_space_group_name_H-M 'P 1 21/c 1'
_atom_sites_solution_hydrogens mixed
_audit_creation_method SHELXL-2014/7
_audit_update_record
;
2017-10-04 deposited with the CCDC.
2017-10-30 downloaded from the CCDC.
;
_cell_angle_alpha 90
_cell_angle_beta 93.808(2)
_cell_angle_gamma 90
_cell_formula_units_Z 4
_cell_length_a 6.97780(10)
_cell_length_b 12.4862(2)
_cell_length_c 12.6501(2)
_cell_measurement_reflns_used 13842
_cell_measurement_temperature 100(2)
_cell_measurement_theta_max 32.5320
_cell_measurement_theta_min 3.2200
_cell_volume 1099.72(3)
_computing_cell_refinement 'CrysAlisPro (Rigaku OD, 2015)'
_computing_data_collection 'CrysAlisPro (Rigaku OD, 2015)'
_computing_data_reduction 'CrysAlisPro (Rigaku OD, 2015)'
_computing_molecular_graphics 'ORTEP-3 for Windows (Farrugia, 2012) & DIAMOND (Brandenburg, 2006)'
_computing_publication_material 'SHELXL2014/7 (Sheldrick, 2015)'
_computing_structure_refinement 'SHELXL-2014/7 (Sheldrick, 2014)'
_computing_structure_solution 'SHELXS-97 (Sheldrick, 2015)'
_diffrn_ambient_temperature 100(2)
_diffrn_detector 'CCD plate'
_diffrn_detector_area_resol_mean 5.2303
_diffrn_detector_type AtlasS2
_diffrn_measured_fraction_theta_full 0.999
_diffrn_measured_fraction_theta_max 0.960
_diffrn_measurement_device 'four-circle diffractometer'
_diffrn_measurement_device_type 'SuperNova, Dual, Mo at zero, AtlasS2'
_diffrn_measurement_method '\w scans'
_diffrn_radiation_monochromator mirror
_diffrn_radiation_probe x-ray
_diffrn_radiation_type MoK\a
_diffrn_radiation_wavelength 0.71073
_diffrn_reflns_av_R_equivalents 0.0262
_diffrn_reflns_av_unetI/netI 0.0170
_diffrn_reflns_Laue_measured_fraction_full 0.999
_diffrn_reflns_Laue_measured_fraction_max 0.960
_diffrn_reflns_limit_h_max 10
_diffrn_reflns_limit_h_min -10
_diffrn_reflns_limit_k_max 19
_diffrn_reflns_limit_k_min -19
_diffrn_reflns_limit_l_max 19
_diffrn_reflns_limit_l_min -19
_diffrn_reflns_number 29046
_diffrn_reflns_point_group_measured_fraction_full 0.999
_diffrn_reflns_point_group_measured_fraction_max 0.960
_diffrn_reflns_theta_full 25.242
_diffrn_reflns_theta_max 32.960
_diffrn_reflns_theta_min 2.294
_exptl_absorpt_coefficient_mu 0.100
_exptl_absorpt_correction_T_max 1.00000
_exptl_absorpt_correction_T_min 0.93777
_exptl_absorpt_correction_type multi-scan
_exptl_absorpt_process_details
;
CrysAlisPro 1.171.38.44a (Rigaku Oxford Diffraction, 2015)
Empirical absorption correction using spherical harmonics,
 implemented in SCALE3 ABSPACK scaling algorithm.
;
_exptl_crystal_colour colourless
_exptl_crystal_density_diffrn 1.457
_exptl_crystal_description block
_exptl_crystal_F_000 504
_exptl_crystal_size_max 0.529
_exptl_crystal_size_mid 0.314
_exptl_crystal_size_min 0.267
_refine_diff_density_max 0.452
_refine_diff_density_min -0.304
_refine_diff_density_rms 0.066
_refine_ls_extinction_method none
_refine_ls_goodness_of_fit_ref 1.021
_refine_ls_hydrogen_treatment mixed
_refine_ls_matrix_type full
_refine_ls_number_parameters 170
_refine_ls_number_reflns 3968
_refine_ls_number_restraints 2
_refine_ls_restrained_S_all 1.021
_refine_ls_R_factor_all 0.0453
_refine_ls_R_factor_gt 0.0399
_refine_ls_shift/su_max 0.001
_refine_ls_shift/su_mean 0.000
_refine_ls_structure_factor_coef Fsqd
_refine_ls_weighting_details 'w=1/[\s^2^(Fo^2^)+(0.0672P)^2^+0.3313P] where P=(Fo^2^+2Fc^2^)/3'
_refine_ls_weighting_scheme calc
_refine_ls_wR_factor_gt 0.1095
_refine_ls_wR_factor_ref 0.1139
_reflns_Friedel_coverage 0.000
_reflns_number_gt 3510
_reflns_number_total 3968
_reflns_threshold_expression 'I > 2\s(I)'
_cod_data_source_file c7ra11305f2.cif
_cod_data_source_block shelx
_cod_database_code 7229490
_shelx_shelxl_version_number 2014/7
_shelx_space_group_comment
;
The symmetry employed for this shelxl refinement is uniquely defined
by the following loop, which should always be used as a source of
symmetry information in preference to the above space-group names.
They are only intended as comments.
;
_shelx_estimated_absorpt_t_min 0.949
_shelx_estimated_absorpt_t_max 0.974

loop_
_space_group_symop_operation_xyz
'x, y, z'
'-x, y+1/2, -z+1/2'
'-x, -y, -z'
'x, -y-1/2, z-1/2'

loop_
_atom_site_label
_atom_site_type_symbol
_atom_site_fract_x
_atom_site_fract_y
_atom_site_fract_z
_atom_site_U_iso_or_equiv
_atom_site_adp_type
_atom_site_occupancy
_atom_site_site_symmetry_order
_atom_site_calc_flag
_atom_site_refinement_flags_posn
_atom_site_refinement_flags_adp
O1 O 0.90967(10) 0.86628(5) 0.52639(5) 0.01952(14) Uani 1 1 d . .
N1 N 0.60370(11) 0.22289(6) 0.74505(5) 0.01498(14) Uani 1 1 d . .
N2 N 0.54536(11) 0.09143(5) 0.60851(5) 0.01318(14) Uani 1 1 d . .
N3 N 0.64399(10) 0.26280(5) 0.56254(5) 0.01096(13) Uani 1 1 d . .
N4 N 0.69564(11) 0.39466(6) 0.68100(5) 0.01415(14) Uani 1 1 d . .
N5 N 0.57872(12) 0.13349(6) 0.43249(6) 0.01492(14) Uani 1 1 d D .
H1N H 0.5452(19) 0.0668(7) 0.4181(10) 0.018 Uiso 1 1 d D U
H2N H 0.5946(19) 0.1822(9) 0.3837(8) 0.018 Uiso 1 1 d D U
C1 C 0.55642(12) 0.12653(7) 0.70967(6) 0.01416(15) Uani 1 1 d . .
H1 H 0.5264 0.0755 0.7618 0.017 Uiso 1 1 calc R U
C2 C 0.58814(11) 0.16090(6) 0.53339(6) 0.01144(14) Uani 1 1 d . .
C4 C 0.69411(12) 0.35232(6) 0.50541(6) 0.01183(14) Uani 1 1 d . .
H4 H 0.7041 0.3575 0.4311 0.014 Uiso 1 1 calc R U
C5 C 0.72601(11) 0.43167(6) 0.57961(6) 0.01206(14) Uani 1 1 d . .
C6 C 0.64726(12) 0.29349(6) 0.66861(6) 0.01254(15) Uani 1 1 d . .
C7 C 0.78360(11) 0.54317(6) 0.56492(6) 0.01232(14) Uani 1 1 d . .
C8 C 0.77261(12) 0.59244(7) 0.46495(6) 0.01359(15) Uani 1 1 d . .
H8 H 0.7340 0.5517 0.4038 0.016 Uiso 1 1 calc R U
C9 C 0.81735(12) 0.69973(7) 0.45450(6) 0.01461(15) Uani 1 1 d . .
H9 H 0.8093 0.7321 0.3864 0.018 Uiso 1 1 calc R U
C10 C 0.87440(12) 0.76064(6) 0.54389(7) 0.01405(15) Uani 1 1 d . .
C11 C 0.89246(13) 0.71232(7) 0.64324(7) 0.01520(15) Uani 1 1 d . .
H11 H 0.9355 0.7526 0.7039 0.018 Uiso 1 1 calc R U
C12 C 0.84679(13) 0.60426(6) 0.65281(7) 0.01471(15) Uani 1 1 d . .
H12 H 0.8589 0.5715 0.7207 0.018 Uiso 1 1 calc R U
C13 C 0.94338(14) 0.93227(7) 0.61833(7) 0.02015(18) Uani 1 1 d . .
H13A H 0.8360 0.9249 0.6639 0.030 Uiso 1 1 calc R U
H13B H 0.9545 1.0072 0.5966 0.030 Uiso 1 1 calc R U
H13C H 1.0627 0.9099 0.6574 0.030 Uiso 1 1 calc R U

loop_
_atom_site_aniso_label
_atom_site_aniso_U_11
_atom_site_aniso_U_22
_atom_site_aniso_U_33
_atom_site_aniso_U_23
_atom_site_aniso_U_13
_atom_site_aniso_U_12
O1 0.0274(3) 0.0116(3) 0.0191(3) 0.0020(2) -0.0017(2) -0.0049(2)
N1 0.0227(3) 0.0125(3) 0.0098(3) 0.0006(2) 0.0019(2) -0.0015(2)
N2 0.0186(3) 0.0107(3) 0.0103(3) 0.0005(2) 0.0013(2) -0.0003(2)
N3 0.0149(3) 0.0096(3) 0.0084(3) -0.0003(2) 0.0013(2) -0.0001(2)
N4 0.0199(3) 0.0117(3) 0.0109(3) -0.0006(2) 0.0010(2) -0.0015(2)
N5 0.0237(4) 0.0113(3) 0.0097(3) -0.0012(2) 0.0015(2) -0.0019(2)
C1 0.0198(4) 0.0124(3) 0.0103(3) 0.0013(2) 0.0014(3) -0.0002(3)
C2 0.0136(3) 0.0100(3) 0.0108(3) -0.0008(2) 0.0009(2) 0.0008(2)
C4 0.0148(3) 0.0104(3) 0.0104(3) 0.0008(2) 0.0015(2) -0.0003(2)
C5 0.0139(3) 0.0113(3) 0.0110(3) -0.0001(2) 0.0009(2) 0.0000(3)
C6 0.0171(3) 0.0119(3) 0.0087(3) -0.0006(2) 0.0007(2) 0.0000(3)
C7 0.0131(3) 0.0111(3) 0.0128(3) -0.0002(2) 0.0011(2) 0.0000(2)
C8 0.0150(3) 0.0133(3) 0.0124(3) 0.0000(3) 0.0007(3) -0.0005(3)
C9 0.0162(4) 0.0142(3) 0.0134(3) 0.0020(3) 0.0006(3) -0.0009(3)
C10 0.0148(3) 0.0114(3) 0.0159(3) 0.0012(3) 0.0009(3) -0.0009(3)
C11 0.0193(4) 0.0122(3) 0.0139(3) -0.0007(3) 0.0001(3) -0.0012(3)
C12 0.0186(4) 0.0120(3) 0.0134(3) 0.0003(3) 0.0003(3) -0.0006(3)
C13 0.0254(4) 0.0120(3) 0.0227(4) -0.0014(3) -0.0008(3) -0.0016(3)

loop_
_atom_type_symbol
_atom_type_description
_atom_type_scat_dispersion_real
_atom_type_scat_dispersion_imag
_atom_type_scat_source
C C 0.0033 0.0016 'International Tables Vol C Tables 4.2.6.8 and 6.1.1.4'
H H 0.0000 0.0000 'International Tables Vol C Tables 4.2.6.8 and 6.1.1.4'
N N 0.0061 0.0033 'International Tables Vol C Tables 4.2.6.8 and 6.1.1.4'
O O 0.0106 0.0060 'International Tables Vol C Tables 4.2.6.8 and 6.1.1.4'

loop_
_exptl_crystal_face_index_h
_exptl_crystal_face_index_k
_exptl_crystal_face_index_l
_exptl_crystal_face_perp_dist
9 -8 -3 0.1335
-8 10 -4 0.1928
1 5 -17 0.1569
-1 -5 17 0.1569
-1 -16 -6 0.0761
0 16 -6 0.1470
1 -3 17 0.1571
1 7 16 0.1177

loop_
_geom_angle_atom_site_label_1
_geom_angle_atom_site_label_2
_geom_angle_atom_site_label_3
_geom_angle
C10 O1 C13 116.53(7)
C1 N1 C6 114.43(7)
C2 N2 C1 117.54(7)
C2 N3 C4 133.05(7)
C2 N3 C6 119.94(7)
C4 N3 C6 106.93(6)
C6 N4 C5 105.23(6)
C2 N5 H1N 116.2(8)
C2 N5 H2N 120.0(8)
H1N N5 H2N 123.6(12)
N1 C1 N2 127.99(7)
N1 C1 H1 116.0
N2 C1 H1 116.0
N5 C2 N2 121.40(7)
N5 C2 N3 119.68(7)
N2 C2 N3 118.92(7)
C5 C4 N3 105.08(6)
C5 C4 H4 127.5
N3 C4 H4 127.5
C4 C5 N4 111.25(7)
C4 C5 C7 129.25(7)
N4 C5 C7 119.49(7)
N4 C6 N1 127.37(7)
N4 C6 N3 111.50(7)
N1 C6 N3 121.12(7)
C12 C7 C8 118.27(7)
C12 C7 C5 119.56(7)
C8 C7 C5 122.14(7)
C9 C8 C7 120.74(7)
C9 C8 H8 119.6
C7 C8 H8 119.6
C8 C9 C10 120.21(7)
C8 C9 H9 119.9
C10 C9 H9 119.9
O1 C10 C11 124.04(8)
O1 C10 C9 116.09(7)
C11 C10 C9 119.87(7)
C10 C11 C12 119.38(8)
C10 C11 H11 120.3
C12 C11 H11 120.3
C7 C12 C11 121.47(7)
C7 C12 H12 119.3
C11 C12 H12 119.3
O1 C13 H13A 109.5
O1 C13 H13B 109.5
H13A C13 H13B 109.5
O1 C13 H13C 109.5
H13A C13 H13C 109.5
H13B C13 H13C 109.5

loop_
_geom_bond_atom_site_label_1
_geom_bond_atom_site_label_2
_geom_bond_distance
O1 C10 1.3626(10)
O1 C13 1.4319(11)
N1 C1 1.3180(11)
N1 C6 1.3577(10)
N2 C2 1.3350(10)
N2 C1 1.3500(10)
N3 C2 1.3739(10)
N3 C4 1.3884(10)
N3 C6 1.3941(10)
N4 C6 1.3142(10)
N4 C5 1.3927(10)
N5 C2 1.3189(10)
N5 H1N 0.881(8)
N5 H2N 0.879(8)
C1 H1 0.9500
C4 C5 1.3728(11)
C4 H4 0.9500
C5 C7 1.4643(11)
C7 C12 1.3955(11)
C7 C8 1.4038(11)
C8 C9 1.3838(11)
C8 H8 0.9500
C9 C10 1.3985(11)
C9 H9 0.9500
C10 C11 1.3922(11)
C11 C12 1.3934(11)
C11 H11 0.9500
C12 H12 0.9500
C13 H13A 0.9800
C13 H13B 0.9800
C13 H13C 0.9800

loop_
_geom_torsion_atom_site_label_1
_geom_torsion_atom_site_label_2
_geom_torsion_atom_site_label_3
_geom_torsion_atom_site_label_4
_geom_torsion
C6 N1 C1 N2 -0.55(13)
C2 N2 C1 N1 0.54(13)
C1 N2 C2 N5 -179.17(8)
C1 N2 C2 N3 1.17(11)
C4 N3 C2 N5 1.47(13)
C6 N3 C2 N5 177.58(7)
C4 N3 C2 N2 -178.86(8)
C6 N3 C2 N2 -2.75(11)
C2 N3 C4 C5 176.85(8)
C6 N3 C4 C5 0.38(9)
N3 C4 C5 N4 -0.55(9)
N3 C4 C5 C7 179.72(8)
C6 N4 C5 C4 0.50(10)
C6 N4 C5 C7 -179.74(7)
C5 N4 C6 N1 179.87(8)
C5 N4 C6 N3 -0.25(9)
C1 N1 C6 N4 178.75(9)
C1 N1 C6 N3 -1.13(12)
C2 N3 C6 N4 -177.11(7)
C4 N3 C6 N4 -0.08(9)
C2 N3 C6 N1 2.78(12)
C4 N3 C6 N1 179.81(8)
C4 C5 C7 C12 -166.68(8)
N4 C5 C7 C12 13.60(11)
C4 C5 C7 C8 15.11(13)
N4 C5 C7 C8 -164.60(8)
C12 C7 C8 C9 -2.08(12)
C5 C7 C8 C9 176.15(8)
C7 C8 C9 C10 0.02(13)
C13 O1 C10 C11 -8.13(12)
C13 O1 C10 C9 172.03(8)
C8 C9 C10 O1 -177.99(8)
C8 C9 C10 C11 2.17(13)
O1 C10 C11 C12 177.94(8)
C9 C10 C11 C12 -2.23(13)
C8 C7 C12 C11 2.01(12)
C5 C7 C12 C11 -176.27(8)
C10 C11 C12 C7 0.13(13)
